data_1518972
loop_
_publ_author_name
'Li, Xiao-Yu'
'Su, Hai-Feng'
'Yu, Kai'
'Tan, Yuan-Zhi'
'Wang, Xing-Po'
'Zhao, Ya-Qin'
'Sun, Di'
'Zheng, Lan-Sun'

_publ_section_title
;
 A platonic solid templating Archimedean solid: an unprecedented
 nanometre-sized Ag37 cluster.
;
_journal_issue 18
_journal_name_full Nanoscale
_journal_page_first 8284
_journal_page_last 8288
_journal_paper_doi 10.1039/c5nr01222h
_journal_volume 7
_journal_year 2015
_chemical_formula_sum 'C252 H312 Ag37 F18 O24 S28'
_chemical_formula_weight 8955.89
_chemical_name_systematic
; 
 ? 
;
_space_group_crystal_system tetragonal
_space_group_IT_number 142
_space_group_name_Hall '-I 4bd 2c'
_space_group_name_H-M_alt 'I 41/a c d'
_symmetry_space_group_name_Hall '-I 4bd 2c'
_symmetry_space_group_name_H-M 'I 41/a c d :2'
_atom_sites_solution_hydrogens geom
_atom_sites_solution_primary direct
_atom_sites_solution_secondary difmap
_audit_creation_method SHELXL-97
_cell_angle_alpha 90.00
_cell_angle_beta 90.00
_cell_angle_gamma 90.00
_cell_formula_units_Z 8
_cell_length_a 32.6712(5)
_cell_length_b 32.6712(5)
_cell_length_c 76.823(2)
_cell_measurement_reflns_used 8067
_cell_measurement_temperature 100(2)
_cell_measurement_theta_max 57.6050
_cell_measurement_theta_min 3.4660
_cell_volume 82001(3)
_computing_cell_refinement
;
CrysAlisPro, Agilent Technologies,
Version 1.171.37.31 (release 14-01-2014 CrysAlis171 .NET)
(compiled Jan 14 2014,18:38:05)
;
_computing_data_collection
;
CrysAlisPro, Agilent Technologies,
Version 1.171.37.31 (release 14-01-2014 CrysAlis171 .NET)
(compiled Jan 14 2014,18:38:05)
;
_computing_data_reduction
;
CrysAlisPro, Agilent Technologies,
Version 1.171.37.31 (release 14-01-2014 CrysAlis171 .NET)
(compiled Jan 14 2014,18:38:05)
;
_computing_structure_refinement 'SHELXL-97 (Sheldrick, 1997)'
_computing_structure_solution 'SHELXS-97 (Sheldrick, 1990)'
_diffrn_ambient_temperature 100(2)
_diffrn_measured_fraction_theta_full 0.999
_diffrn_measured_fraction_theta_max 0.999
_diffrn_measurement_device_type 'SuperNova, Dual, Cu at zero, Atlas'
_diffrn_radiation_monochromator graphite
_diffrn_radiation_source 'fine-focus sealed tube'
_diffrn_radiation_type CuK\a
_diffrn_radiation_wavelength 1.54178
_diffrn_reflns_av_R_equivalents 0.1846
_diffrn_reflns_av_sigmaI/netI 0.1451
_diffrn_reflns_limit_h_max 37
_diffrn_reflns_limit_h_min -23
_diffrn_reflns_limit_k_max 35
_diffrn_reflns_limit_k_min -27
_diffrn_reflns_limit_l_max 62
_diffrn_reflns_limit_l_min -87
_diffrn_reflns_number 72902
_diffrn_reflns_theta_full 61.16
_diffrn_reflns_theta_max 61.16
_diffrn_reflns_theta_min 3.48
_exptl_absorpt_coefficient_mu 15.528
_exptl_absorpt_correction_T_max 0.3697
_exptl_absorpt_correction_T_min 0.2041
_exptl_absorpt_correction_type multi-scan
_exptl_absorpt_process_details
;
CrysAlisPro, Agilent Technologies,
Version 1.171.37.31 (release 14-01-2014 CrysAlis171 .NET)
(compiled Jan 14 2014,18:38:05)
Empirical absorption correction using spherical harmonics,
 implemented in SCALE3 ABSPACK scaling algorithm.
;
_exptl_crystal_colour yellow
_exptl_crystal_density_diffrn 1.451
_exptl_crystal_density_method 'not measured'
_exptl_crystal_description block
_exptl_crystal_F_000 34920
_exptl_crystal_size_max 0.15
_exptl_crystal_size_mid 0.1
_exptl_crystal_size_min 0.08
_refine_diff_density_max 2.792
_refine_diff_density_min -1.718
_refine_diff_density_rms 0.230
_refine_ls_extinction_method none
_refine_ls_goodness_of_fit_ref 1.043
_refine_ls_hydrogen_treatment mixed
_refine_ls_matrix_type full
_refine_ls_number_parameters 826
_refine_ls_number_reflns 15755
_refine_ls_number_restraints 543
_refine_ls_restrained_S_all 1.036
_refine_ls_R_factor_all 0.2085
_refine_ls_R_factor_gt 0.1380
_refine_ls_shift/su_max 0.001
_refine_ls_shift/su_mean 0.000
_refine_ls_structure_factor_coef Fsqd
_refine_ls_weighting_details 'calc w=1/[\s^2^(Fo^2^)+(0.2000P)^2^+0.0000P] where P=(Fo^2^+2Fc^2^)/3'
_refine_ls_weighting_scheme calc
_refine_ls_wR_factor_gt 0.3547
_refine_ls_wR_factor_ref 0.4122
_reflns_number_gt 6369
_reflns_number_total 15755
_reflns_threshold_expression >2sigma(I)
_cod_data_source_file c5nr01222h2.cif
_cod_data_source_block p
_cod_depositor_comments 'Adding full bibliography for 1518972.cif.'
_cod_database_code 1518972

loop_
_symmetry_equiv_pos_as_xyz
'x, y, z'
'-x+1/2, -y, z+1/2'
'-y+1/4, x+3/4, z+1/4'
'y+1/4, -x+1/4, z+3/4'
'-x+1/2, y, -z'
'x, -y, -z+1/2'
'y+1/4, x+3/4, -z+3/4'
'-y+1/4, -x+1/4, -z+1/4'
'x+1/2, y+1/2, z+1/2'
'-x+1, -y+1/2, z+1'
'-y+3/4, x+5/4, z+3/4'
'y+3/4, -x+3/4, z+5/4'
'-x+1, y+1/2, -z+1/2'
'x+1/2, -y+1/2, -z+1'
'y+3/4, x+5/4, -z+5/4'
'-y+3/4, -x+3/4, -z+3/4'
'-x, -y, -z'
'x-1/2, y, -z-1/2'
'y-1/4, -x-3/4, -z-1/4'
'-y-1/4, x-1/4, -z-3/4'
'x-1/2, -y, z'
'-x, y, z-1/2'
'-y-1/4, -x-3/4, z-3/4'
'y-1/4, x-1/4, z-1/4'
'-x+1/2, -y+1/2, -z+1/2'
'x, y+1/2, -z'
'y+1/4, -x-1/4, -z+1/4'
'-y+1/4, x+1/4, -z-1/4'
'x, -y+1/2, z+1/2'
'-x+1/2, y+1/2, z'
'-y+1/4, -x-1/4, z-1/4'
'y+1/4, x+1/4, z+1/4'

loop_
_atom_site_label
_atom_site_type_symbol
_atom_site_fract_x
_atom_site_fract_y
_atom_site_fract_z
_atom_site_U_iso_or_equiv
_atom_site_adp_type
_atom_site_occupancy
_atom_site_symmetry_multiplicity
_atom_site_calc_flag
_atom_site_refinement_flags
Ag1 Ag 0.54992(6) 0.26191(8) 0.444731(19) 0.1110(8) Uani 1 1 d .
Ag2 Ag 0.54009(5) 0.31551(6) 0.413783(19) 0.0848(6) Uani 1 1 d .
Ag3 Ag 0.51420(5) 0.36903(6) 0.381936(18) 0.0796(5) Uani 1 1 d .
Ag4 Ag 0.44621(6) 0.32602(6) 0.40566(2) 0.0938(6) Uani 1 1 d .
Ag5 Ag 0.58922(5) 0.39925(5) 0.36316(2) 0.0783(5) Uani 1 1 d .
Ag6 Ag 0.55250(6) 0.42227(6) 0.32953(2) 0.0982(6) Uani 1 1 d .
Ag7 Ag 0.48594(7) 0.38633(7) 0.30793(2) 0.1078(7) Uani 1 1 d D
Ag8 Ag 0.46560(7) 0.43696(7) 0.33899(3) 0.1079(7) Uani 1 1 d .
Ag9 Ag 0.36310(7) 0.34651(7) 0.39325(2) 0.1065(7) Uani 1 1 d .
Ag10 Ag 0.5000 0.2500 0.3750 0.1044(12) Uani 1 4 d S
S1 S 0.47978(18) 0.3030(2) 0.43238(6) 0.0879(18) Uani 1 1 d .
S2 S 0.58062(16) 0.36607(16) 0.39685(6) 0.0700(13) Uani 1 1 d .
S3 S 0.36495(18) 0.32857(19) 0.42490(7) 0.0868(17) Uani 1 1 d .
S4 S 0.44021(16) 0.38432(18) 0.38572(7) 0.0755(14) Uani 1 1 d .
S5 S 0.5571(2) 0.36042(18) 0.31131(7) 0.0940(19) Uani 1 1 d .
S6 S 0.52478(18) 0.44083(16) 0.35863(7) 0.0791(15) Uani 1 1 d .
S7 S 0.50048(15) 0.31551(16) 0.35575(5) 0.0645(13) Uani 1 1 d .
F1 F 0.5000 0.2500 0.5132(3) 0.316(8) Uani 1 2 d SDU
F2 F 0.5477(11) 0.2078(12) 0.4977(3) 0.316(8) Uani 0.50 1 d PDU
F3 F 0.4752(15) 0.1895(7) 0.4979(3) 0.316(8) Uani 0.50 1 d PDU
F4 F 0.6727(12) 0.5094(10) 0.3920(6) 0.222(7) Uani 0.50 1 d PDU
F5 F 0.7031(13) 0.4587(12) 0.4094(4) 0.222(7) Uani 0.50 1 d PDU
F6 F 0.7314(11) 0.4745(13) 0.3822(5) 0.222(7) Uani 0.50 1 d PDU
F16 F 0.3429(14) 0.5104(9) 0.3747(5) 0.238(8) Uani 0.50 1 d PDU
F17 F 0.2809(10) 0.4796(13) 0.3817(5) 0.238(8) Uani 0.50 1 d PDU
F18 F 0.3310(13) 0.4874(13) 0.4029(4) 0.238(8) Uani 0.50 1 d PDU
O1 O 0.5333(5) 0.2585(13) 0.4748(3) 0.315(8) Uani 1 1 d DU
O1W O 0.4234(9) 0.4994(6) 0.3419(4) 0.184(10) Uani 1 1 d .
O2 O 0.6499(9) 0.4393(9) 0.3692(4) 0.221(7) Uani 1 1 d DU
O2W O 0.6112(13) 0.4676(8) 0.3247(4) 0.26(2) Uani 1 1 d .
O3W O 0.4976(10) 0.4620(4) 0.3039(6) 0.29(2) Uani 1 1 d D
O9 O 0.3280(11) 0.4094(9) 0.3884(4) 0.238(8) Uani 1 1 d DU
C1 C 0.4733(8) 0.3446(7) 0.4476(3) 0.186(4) Uani 1 1 d GU
C2 C 0.4974(7) 0.3796(9) 0.4479(3) 0.186(4) Uani 1 1 d GU
H2 H 0.5182 0.3829 0.4397 0.223 Uiso 1 1 calc R
C3 C 0.4904(7) 0.4097(7) 0.4603(3) 0.186(4) Uani 1 1 d GU
H3 H 0.5066 0.4332 0.4605 0.224 Uiso 1 1 calc R
C4 C 0.4593(7) 0.4048(6) 0.4725(2) 0.186(4) Uani 1 1 d GDU
C5 C 0.4352(6) 0.3697(7) 0.4722(2) 0.186(4) Uani 1 1 d GU
H5 H 0.4144 0.3664 0.4803 0.224 Uiso 1 1 calc R
C6 C 0.4422(8) 0.3396(6) 0.4598(3) 0.186(4) Uani 1 1 d GU
H6 H 0.4261 0.3162 0.4596 0.223 Uiso 1 1 calc R
C7 C 0.4564(5) 0.4312(7) 0.4852(2) 0.187(4) Uani 1 1 d DU
C8 C 0.4553(10) 0.4764(6) 0.4795(3) 0.187(4) Uani 1 1 d DU
H8A H 0.4726 0.4802 0.4695 0.281 Uiso 1 1 calc R
H8B H 0.4648 0.4934 0.4889 0.281 Uiso 1 1 calc R
H8C H 0.4277 0.4839 0.4765 0.281 Uiso 1 1 calc R
C9 C 0.4921(7) 0.4307(10) 0.4983(3) 0.187(4) Uani 1 1 d DU
H9A H 0.5048 0.4043 0.4983 0.281 Uiso 1 1 calc R
H9B H 0.4818 0.4365 0.5098 0.281 Uiso 1 1 calc R
H9C H 0.5118 0.4511 0.4951 0.281 Uiso 1 1 calc R
C10 C 0.4187(7) 0.4275(9) 0.4969(3) 0.187(4) Uani 1 1 d DU
H10A H 0.4102 0.3994 0.4974 0.281 Uiso 1 1 calc R
H10B H 0.3970 0.4439 0.4923 0.281 Uiso 1 1 calc R
H10C H 0.4254 0.4369 0.5084 0.281 Uiso 1 1 calc R
C11 C 0.5825(13) 0.4089(12) 0.4108(5) 0.163(4) Uani 1 1 d U
C12 C 0.6190(12) 0.4186(11) 0.4188(4) 0.163(4) Uani 1 1 d U
H12 H 0.6429 0.4050 0.4156 0.195 Uiso 1 1 calc R
C13 C 0.6198(12) 0.4494(11) 0.4318(4) 0.163(4) Uani 1 1 d U
H13 H 0.6420 0.4492 0.4394 0.196 Uiso 1 1 calc R
C14 C 0.5907(9) 0.4800(7) 0.4343(3) 0.163(4) Uani 1 1 d DU
C15 C 0.5597(11) 0.4739(12) 0.4252(4) 0.163(4) Uani 1 1 d U
H15 H 0.5399 0.4944 0.4254 0.196 Uiso 1 1 calc R
C16 C 0.5503(12) 0.4365(12) 0.4135(4) 0.163(4) Uani 1 1 d U
H16 H 0.5246 0.4326 0.4085 0.195 Uiso 1 1 calc R
C17 C 0.5963(6) 0.5089(6) 0.4457(2) 0.164(4) Uani 1 1 d DU
C18 C 0.6239(8) 0.4980(8) 0.4613(3) 0.164(4) Uani 1 1 d DU
H18A H 0.6113 0.4766 0.4680 0.246 Uiso 1 1 calc R
H18B H 0.6275 0.5218 0.4685 0.246 Uiso 1 1 calc R
H18C H 0.6500 0.4888 0.4571 0.246 Uiso 1 1 calc R
C19 C 0.5577(6) 0.5257(9) 0.4546(3) 0.164(4) Uani 1 1 d DU
H19A H 0.5377 0.5324 0.4459 0.247 Uiso 1 1 calc R
H19B H 0.5645 0.5498 0.4611 0.247 Uiso 1 1 calc R
H19C H 0.5467 0.5053 0.4623 0.247 Uiso 1 1 calc R
C20 C 0.6170(9) 0.5478(7) 0.4386(3) 0.164(4) Uani 1 1 d DU
H20A H 0.6457 0.5428 0.4369 0.247 Uiso 1 1 calc R
H20B H 0.6134 0.5699 0.4467 0.247 Uiso 1 1 calc R
H20C H 0.6048 0.5550 0.4276 0.247 Uiso 1 1 calc R
C26 C 0.3266(9) 0.3591(7) 0.4538(5) 0.233(5) Uani 1 1 d GU
H26 H 0.3319 0.3331 0.4582 0.279 Uiso 1 1 calc R
C25 C 0.3050(8) 0.3873(9) 0.4637(3) 0.233(5) Uani 1 1 d GU
H25 H 0.2958 0.3802 0.4748 0.279 Uiso 1 1 calc R
C24 C 0.2970(7) 0.4261(7) 0.4571(4) 0.233(5) Uani 1 1 d GDU
C23 C 0.3106(8) 0.4368(7) 0.4406(4) 0.233(5) Uani 1 1 d GU
H23 H 0.3053 0.4627 0.4362 0.279 Uiso 1 1 calc R
C22 C 0.3323(9) 0.4086(11) 0.4307(3) 0.232(5) Uani 1 1 d GU
H22 H 0.3414 0.4157 0.4196 0.279 Uiso 1 1 calc R
C21 C 0.3403(8) 0.3697(9) 0.4372(4) 0.232(5) Uani 1 1 d GU
C27 C 0.2786(6) 0.4534(7) 0.4664(3) 0.233(5) Uani 1 1 d DU
C28 C 0.3008(9) 0.4673(11) 0.4831(4) 0.233(5) Uani 1 1 d DU
H28A H 0.2847 0.4877 0.4890 0.350 Uiso 1 1 calc R
H28B H 0.3270 0.4786 0.4801 0.350 Uiso 1 1 calc R
H28C H 0.3046 0.4443 0.4907 0.350 Uiso 1 1 calc R
C29 C 0.2358(7) 0.4420(10) 0.4734(5) 0.233(5) Uani 1 1 d DU
H29A H 0.2343 0.4129 0.4751 0.350 Uiso 1 1 calc R
H29B H 0.2154 0.4503 0.4651 0.350 Uiso 1 1 calc R
H29C H 0.2311 0.4557 0.4842 0.350 Uiso 1 1 calc R
C30 C 0.2702(11) 0.4946(8) 0.4572(4) 0.233(5) Uani 1 1 d DU
H30A H 0.2958 0.5077 0.4545 0.349 Uiso 1 1 calc R
H30B H 0.2544 0.5119 0.4647 0.349 Uiso 1 1 calc R
H30C H 0.2554 0.4896 0.4466 0.349 Uiso 1 1 calc R
C31 C 0.4386(8) 0.4320(7) 0.3983(4) 0.191(4) Uani 1 1 d GU
C32 C 0.4365(9) 0.4332(6) 0.4164(4) 0.191(4) Uani 1 1 d GU
H32 H 0.4372 0.4090 0.4228 0.229 Uiso 1 1 calc R
C33 C 0.4332(8) 0.4706(8) 0.4249(2) 0.191(4) Uani 1 1 d GU
H33 H 0.4317 0.4714 0.4370 0.229 Uiso 1 1 calc R
C34 C 0.4321(7) 0.5067(6) 0.4154(3) 0.191(4) Uani 1 1 d GDU
C35 C 0.4343(8) 0.5055(7) 0.3973(3) 0.191(4) Uani 1 1 d GU
H35 H 0.4335 0.5297 0.3909 0.229 Uiso 1 1 calc R
C36 C 0.4375(8) 0.4681(9) 0.3888(3) 0.191(4) Uani 1 1 d GU
H36 H 0.4390 0.4673 0.3767 0.229 Uiso 1 1 calc R
C37 C 0.4249(6) 0.5381(6) 0.4241(3) 0.191(4) Uani 1 1 d DU
C38 C 0.4515(8) 0.5464(10) 0.4404(3) 0.192(4) Uani 1 1 d DU
H38A H 0.4507 0.5751 0.4431 0.287 Uiso 1 1 calc R
H38B H 0.4793 0.5384 0.4381 0.287 Uiso 1 1 calc R
H38C H 0.4411 0.5310 0.4501 0.287 Uiso 1 1 calc R
C39 C 0.3821(6) 0.5425(10) 0.4325(4) 0.191(4) Uani 1 1 d DU
H39A H 0.3805 0.5681 0.4386 0.287 Uiso 1 1 calc R
H39B H 0.3777 0.5204 0.4405 0.287 Uiso 1 1 calc R
H39C H 0.3616 0.5416 0.4236 0.287 Uiso 1 1 calc R
C40 C 0.4281(11) 0.5802(6) 0.4153(4) 0.192(4) Uani 1 1 d DU
H40A H 0.4204 0.5778 0.4033 0.287 Uiso 1 1 calc R
H40B H 0.4558 0.5900 0.4161 0.287 Uiso 1 1 calc R
H40C H 0.4101 0.5992 0.4210 0.287 Uiso 1 1 calc R
C41 C 0.5855(18) 0.3702(16) 0.2921(5) 0.222(5) Uani 1 1 d U
C42 C 0.5904(14) 0.4159(16) 0.2872(4) 0.223(5) Uani 1 1 d DU
H42 H 0.5781 0.4370 0.2934 0.267 Uiso 1 1 calc R
C43 C 0.6159(12) 0.4229(16) 0.2720(4) 0.223(5) Uani 1 1 d DU
H43 H 0.6219 0.4496 0.2687 0.267 Uiso 1 1 calc R
C44 C 0.6322(9) 0.3892(17) 0.2620(4) 0.223(5) Uani 1 1 d DU
C45 C 0.6200(13) 0.3493(16) 0.2660(4) 0.223(5) Uani 1 1 d DU
H45 H 0.6271 0.3284 0.2583 0.267 Uiso 1 1 calc R
C46 C 0.5985(14) 0.3397(16) 0.2803(4) 0.222(5) Uani 1 1 d DU
H46 H 0.5920 0.3125 0.2825 0.267 Uiso 1 1 calc R
C47 C 0.6593(9) 0.4021(8) 0.2478(3) 0.223(5) Uani 1 1 d DU
C48 C 0.6506(12) 0.4424(9) 0.2380(4) 0.223(5) Uani 1 1 d DU
H48A H 0.6367 0.4365 0.2273 0.335 Uiso 1 1 calc R
H48B H 0.6759 0.4561 0.2356 0.335 Uiso 1 1 calc R
H48C H 0.6336 0.4597 0.2451 0.335 Uiso 1 1 calc R
C49 C 0.6593(12) 0.3703(9) 0.2330(4) 0.223(5) Uani 1 1 d DU
H49A H 0.6386 0.3501 0.2353 0.335 Uiso 1 1 calc R
H49B H 0.6856 0.3572 0.2325 0.335 Uiso 1 1 calc R
H49C H 0.6538 0.3837 0.2222 0.335 Uiso 1 1 calc R
C50 C 0.7058(10) 0.4062(12) 0.2517(4) 0.224(5) Uani 1 1 d DU
H50A H 0.7159 0.4313 0.2468 0.336 Uiso 1 1 calc R
H50B H 0.7202 0.3835 0.2466 0.336 Uiso 1 1 calc R
H50C H 0.7102 0.4062 0.2640 0.336 Uiso 1 1 calc R
C53 C 0.5205(8) 0.5681(7) 0.3602(4) 0.214(5) Uani 1 1 d GU
H53 H 0.5073 0.5896 0.3545 0.257 Uiso 1 1 calc R
C54 C 0.5471(8) 0.5761(5) 0.3739(4) 0.214(5) Uani 1 1 d GDU
C55 C 0.5668(7) 0.5440(7) 0.3823(3) 0.214(5) Uani 1 1 d GU
H55 H 0.5846 0.5494 0.3915 0.257 Uiso 1 1 calc R
C56 C 0.5599(9) 0.5039(6) 0.3770(4) 0.214(5) Uani 1 1 d GU
H56 H 0.5731 0.4825 0.3826 0.257 Uiso 1 1 calc R
C51 C 0.5333(9) 0.4959(5) 0.3633(4) 0.214(5) Uani 1 1 d GU
C52 C 0.5136(8) 0.5280(8) 0.3549(4) 0.214(5) Uani 1 1 d GU
H52 H 0.4958 0.5227 0.3457 0.257 Uiso 1 1 calc R
C57 C 0.5516(6) 0.6140(6) 0.3789(3) 0.214(5) Uani 1 1 d DU
C58 C 0.5643(11) 0.6199(9) 0.3981(3) 0.214(5) Uani 1 1 d DU
H58A H 0.5925 0.6282 0.3986 0.321 Uiso 1 1 calc R
H58B H 0.5609 0.5945 0.4042 0.321 Uiso 1 1 calc R
H58C H 0.5474 0.6405 0.4033 0.321 Uiso 1 1 calc R
C59 C 0.5843(9) 0.6387(8) 0.3690(4) 0.214(5) Uani 1 1 d DU
H59A H 0.5725 0.6500 0.3586 0.321 Uiso 1 1 calc R
H59B H 0.6066 0.6211 0.3660 0.321 Uiso 1 1 calc R
H59C H 0.5941 0.6605 0.3763 0.321 Uiso 1 1 calc R
C60 C 0.5135(7) 0.6414(8) 0.3774(5) 0.214(5) Uani 1 1 d DU
H60A H 0.5187 0.6631 0.3693 0.321 Uiso 1 1 calc R
H60B H 0.5073 0.6529 0.3886 0.321 Uiso 1 1 calc R
H60C H 0.4907 0.6254 0.3735 0.321 Uiso 1 1 calc R
C61 C 0.6681(14) 0.4405(12) 0.3837(5) 0.221(7) Uani 0.50 1 d PDU
C62 C 0.6933(10) 0.4702(9) 0.3917(4) 0.222(7) Uani 0.50 1 d PDU
C63 C 0.3402(14) 0.4407(8) 0.3805(6) 0.238(7) Uani 0.50 1 d PDU
C64 C 0.3228(10) 0.4820(8) 0.3852(4) 0.238(7) Uani 0.50 1 d PDU
C65 C 0.5000 0.2500 0.4820(3) 0.315(8) Uani 1 2 d SDU
C66 C 0.5056(7) 0.2223(3) 0.4985(3) 0.316(8) Uani 0.50 1 d PDU

loop_
_atom_site_aniso_label
_atom_site_aniso_U_11
_atom_site_aniso_U_22
_atom_site_aniso_U_33
_atom_site_aniso_U_23
_atom_site_aniso_U_13
_atom_site_aniso_U_12
Ag1 0.0962(14) 0.187(2) 0.0502(8) -0.0057(11) -0.0061(8) -0.0233(13)
Ag2 0.0868(12) 0.1070(13) 0.0606(9) -0.0162(8) 0.0151(8) 0.0028(10)
Ag3 0.0762(11) 0.1051(13) 0.0574(8) -0.0151(8) 0.0028(7) -0.0017(9)
Ag4 0.1161(15) 0.1006(13) 0.0648(9) -0.0079(9) 0.0008(9) -0.0056(11)
Ag5 0.0848(11) 0.0722(11) 0.0780(10) -0.0102(8) 0.0128(8) 0.0013(9)
Ag6 0.1123(15) 0.1064(14) 0.0759(10) -0.0078(10) 0.0147(10) -0.0004(11)
Ag7 0.1337(17) 0.1178(16) 0.0720(10) -0.0050(10) 0.0182(11) -0.0132(13)
Ag8 0.1121(16) 0.1130(16) 0.0987(13) -0.0149(11) -0.0009(11) 0.0152(12)
Ag9 0.1113(15) 0.1155(16) 0.0927(12) 0.0053(11) 0.0056(11) 0.0394(12)
Ag10 0.1181(19) 0.1181(19) 0.077(2) 0.000 0.000 -0.002(2)
S1 0.079(4) 0.130(5) 0.055(3) -0.027(3) 0.014(3) -0.013(3)
S2 0.073(3) 0.072(3) 0.065(3) -0.020(2) -0.002(2) 0.008(3)
S3 0.084(4) 0.095(4) 0.082(3) -0.002(3) 0.018(3) 0.024(3)
S4 0.062(3) 0.083(4) 0.082(3) -0.012(3) 0.008(3) 0.005(3)
S5 0.146(6) 0.074(4) 0.062(3) 0.008(3) 0.031(3) -0.008(4)
S6 0.093(4) 0.060(3) 0.084(3) -0.009(3) -0.001(3) -0.006(3)
S7 0.071(3) 0.078(3) 0.044(2) -0.014(2) 0.004(2) 0.001(3)
F1 0.319(17) 0.516(19) 0.112(9) 0.000 0.000 -0.130(16)
F2 0.319(17) 0.516(19) 0.112(10) 0.000(2) 0.000(2) -0.130(16)
F3 0.319(17) 0.516(19) 0.112(10) 0.000(2) 0.000(2) -0.130(16)
F4 0.204(14) 0.166(12) 0.295(16) 0.001(13) -0.030(14) -0.059(11)
F5 0.204(14) 0.166(12) 0.295(16) 0.002(13) -0.030(14) -0.059(11)
F6 0.204(14) 0.165(12) 0.295(16) 0.002(13) -0.030(14) -0.059(11)
F16 0.291(15) 0.195(14) 0.227(15) -0.020(13) 0.070(14) 0.116(13)
F17 0.291(15) 0.195(14) 0.227(15) -0.020(13) 0.070(14) 0.117(13)
F18 0.291(15) 0.195(14) 0.227(15) -0.020(13) 0.070(14) 0.117(13)
O1 0.318(17) 0.516(19) 0.111(9) -0.0001(10) 0.0000(10) -0.130(16)
O1W 0.25(3) 0.081(14) 0.22(3) -0.004(15) -0.04(2) -0.003(16)
O2 0.204(14) 0.165(12) 0.295(16) 0.002(13) -0.030(14) -0.059(11)
O2W 0.40(5) 0.13(2) 0.25(3) -0.02(2) 0.20(3) -0.04(3)
O3W 0.17(3) 0.38(6) 0.33(5) 0.15(5) 0.04(3) 0.00(3)
O9 0.291(15) 0.195(14) 0.227(15) -0.020(13) 0.070(14) 0.117(13)
C1 0.162(8) 0.269(10) 0.127(7) -0.100(7) 0.014(6) -0.003(8)
C2 0.162(8) 0.269(10) 0.127(7) -0.100(7) 0.014(6) -0.003(8)
C3 0.163(8) 0.269(10) 0.127(7) -0.100(7) 0.014(6) -0.003(8)
C4 0.163(8) 0.269(10) 0.128(7) -0.100(7) 0.014(6) -0.003(8)
C5 0.163(8) 0.269(10) 0.127(7) -0.100(7) 0.014(6) -0.003(8)
C6 0.162(8) 0.269(10) 0.127(7) -0.100(7) 0.014(6) -0.003(8)
C7 0.163(8) 0.269(10) 0.128(7) -0.100(7) 0.014(6) -0.003(8)
C8 0.164(8) 0.269(10) 0.129(7) -0.100(8) 0.014(6) -0.002(8)
C9 0.164(8) 0.269(10) 0.128(7) -0.100(8) 0.013(6) -0.003(8)
C10 0.164(8) 0.269(10) 0.129(7) -0.100(8) 0.014(6) -0.003(8)
C11 0.169(8) 0.173(8) 0.146(7) -0.086(7) 0.006(7) -0.011(7)
C12 0.169(8) 0.173(8) 0.146(7) -0.086(7) 0.006(7) -0.011(7)
C13 0.170(8) 0.173(8) 0.146(7) -0.086(7) 0.006(7) -0.011(7)
C14 0.170(8) 0.173(8) 0.146(7) -0.086(7) 0.006(6) -0.011(7)
C15 0.170(8) 0.173(8) 0.146(7) -0.086(7) 0.006(7) -0.011(7)
C16 0.169(8) 0.173(8) 0.146(7) -0.086(7) 0.006(7) -0.011(7)
C17 0.170(8) 0.174(8) 0.147(7) -0.086(7) 0.006(7) -0.011(7)
C18 0.171(9) 0.174(8) 0.148(7) -0.086(7) 0.005(7) -0.011(7)
C19 0.171(9) 0.174(8) 0.148(7) -0.086(7) 0.006(7) -0.011(7)
C20 0.171(9) 0.174(8) 0.148(7) -0.085(7) 0.006(7) -0.011(7)
C26 0.154(8) 0.217(9) 0.326(10) -0.102(9) 0.014(9) 0.060(8)
C25 0.155(8) 0.217(9) 0.326(10) -0.102(9) 0.014(9) 0.060(8)
C24 0.155(8) 0.217(9) 0.326(10) -0.102(9) 0.014(9) 0.060(8)
C23 0.155(8) 0.217(9) 0.326(10) -0.102(9) 0.014(9) 0.060(8)
C22 0.154(8) 0.217(9) 0.326(11) -0.102(9) 0.014(9) 0.060(8)
C21 0.154(8) 0.217(9) 0.326(11) -0.102(9) 0.014(9) 0.060(8)
C27 0.155(8) 0.217(9) 0.327(11) -0.102(9) 0.014(9) 0.060(8)
C28 0.155(8) 0.217(10) 0.327(11) -0.102(9) 0.014(9) 0.060(8)
C29 0.155(8) 0.217(10) 0.327(11) -0.102(9) 0.014(9) 0.060(8)
C30 0.155(8) 0.217(10) 0.327(11) -0.102(9) 0.014(9) 0.061(8)
C31 0.178(8) 0.197(9) 0.197(9) -0.067(8) 0.021(8) 0.026(8)
C32 0.178(8) 0.197(9) 0.197(9) -0.067(8) 0.020(8) 0.026(8)
C33 0.178(8) 0.197(9) 0.197(9) -0.067(8) 0.020(8) 0.026(8)
C34 0.179(8) 0.197(9) 0.197(9) -0.067(8) 0.020(8) 0.026(8)
C35 0.178(8) 0.197(9) 0.197(9) -0.067(8) 0.020(8) 0.026(8)
C36 0.178(8) 0.197(9) 0.197(9) -0.067(8) 0.021(8) 0.026(8)
C37 0.179(8) 0.197(9) 0.197(9) -0.067(8) 0.020(8) 0.026(8)
C38 0.179(8) 0.198(9) 0.198(9) -0.067(8) 0.020(8) 0.026(9)
C39 0.179(8) 0.198(9) 0.198(9) -0.067(8) 0.020(8) 0.026(9)
C40 0.179(8) 0.198(9) 0.198(9) -0.066(8) 0.020(8) 0.026(9)
C41 0.303(10) 0.247(10) 0.117(7) 0.038(7) 0.088(8) 0.008(10)
C42 0.303(10) 0.247(10) 0.117(7) 0.038(7) 0.088(8) 0.008(10)
C43 0.303(10) 0.247(10) 0.117(7) 0.038(7) 0.088(8) 0.008(10)
C44 0.304(10) 0.247(10) 0.118(7) 0.038(7) 0.087(8) 0.008(10)
C45 0.303(10) 0.247(10) 0.117(7) 0.038(7) 0.088(8) 0.008(10)
C46 0.303(10) 0.247(10) 0.117(7) 0.038(7) 0.088(8) 0.008(10)
C47 0.304(10) 0.247(10) 0.118(7) 0.038(7) 0.087(8) 0.008(10)
C48 0.304(10) 0.247(10) 0.118(7) 0.038(7) 0.087(8) 0.008(10)
C49 0.304(10) 0.248(10) 0.118(7) 0.038(7) 0.087(8) 0.008(10)
C50 0.304(10) 0.248(10) 0.119(7) 0.038(7) 0.087(8) 0.008(10)
C53 0.191(9) 0.123(8) 0.328(10) -0.091(8) -0.008(9) -0.025(7)
C54 0.191(9) 0.123(8) 0.328(10) -0.091(8) -0.007(9) -0.025(7)
C55 0.191(9) 0.123(8) 0.328(10) -0.091(8) -0.008(9) -0.025(7)
C56 0.191(9) 0.123(8) 0.328(10) -0.091(8) -0.008(9) -0.025(7)
C51 0.191(9) 0.123(8) 0.328(10) -0.091(8) -0.008(9) -0.025(7)
C52 0.191(9) 0.123(8) 0.328(10) -0.091(8) -0.008(9) -0.025(7)
C57 0.191(9) 0.123(8) 0.328(10) -0.091(8) -0.007(9) -0.025(7)
C58 0.191(9) 0.123(8) 0.328(11) -0.091(9) -0.007(9) -0.025(7)
C59 0.191(9) 0.123(8) 0.328(11) -0.090(9) -0.007(9) -0.025(7)
C60 0.191(9) 0.123(8) 0.328(11) -0.091(9) -0.007(9) -0.025(7)
C61 0.204(14) 0.165(12) 0.295(16) 0.002(13) -0.030(14) -0.059(11)
C62 0.204(14) 0.165(12) 0.295(16) 0.002(13) -0.030(14) -0.059(11)
C63 0.291(15) 0.195(14) 0.227(15) -0.020(13) 0.070(14) 0.117(13)
C64 0.291(15) 0.195(14) 0.227(15) -0.020(13) 0.070(14) 0.117(13)
C65 0.319(17) 0.516(19) 0.112(9) 0.000 0.000 -0.130(16)
C66 0.319(17) 0.516(19) 0.112(9) 0.0000(7) 0.0000(7) -0.130(16)

loop_
_atom_type_symbol
_atom_type_description
_atom_type_scat_dispersion_real
_atom_type_scat_dispersion_imag
_atom_type_scat_source
C C 0.0181 0.0091 'International Tables Vol C Tables 4.2.6.8 and 6.1.1.4'
H H 0.0000 0.0000 'International Tables Vol C Tables 4.2.6.8 and 6.1.1.4'
Ag Ag 0.1306 4.2820 'International Tables Vol C Tables 4.2.6.8 and 6.1.1.4'
F F 0.0727 0.0534 'International Tables Vol C Tables 4.2.6.8 and 6.1.1.4'
O O 0.0492 0.0322 'International Tables Vol C Tables 4.2.6.8 and 6.1.1.4'
S S 0.3331 0.5567 'International Tables Vol C Tables 4.2.6.8 and 6.1.1.4'

loop_
_geom_angle_atom_site_label_1
_geom_angle_atom_site_label_2
_geom_angle_atom_site_label_3
_geom_angle
_geom_angle_site_symmetry_1
_geom_angle_site_symmetry_3
O1 Ag1 S5 112.8(7) . 7_545
O1 Ag1 S1 103.8(10) . 10_554
S5 Ag1 S1 136.8(2) 7_545 10_554
O1 Ag1 S1 99.5(7) . .
S5 Ag1 S1 107.3(2) 7_545 .
S1 Ag1 S1 87.7(2) 10_554 .
O1 Ag1 Ag7 105.8(6) . 7_545
S5 Ag1 Ag7 53.43(17) 7_545 7_545
S1 Ag1 Ag7 95.76(18) 10_554 7_545
S1 Ag1 Ag7 152.83(13) . 7_545
O1 Ag1 Ag2 141.4(10) . .
S5 Ag1 Ag2 65.81(15) 7_545 .
S1 Ag1 Ag2 98.80(13) 10_554 .
S1 Ag1 Ag2 50.37(12) . .
Ag7 Ag1 Ag2 102.55(7) 7_545 .
O1 Ag1 Ag1 76.5(5) . 10_554
S5 Ag1 Ag1 154.4(2) 7_545 10_554
S1 Ag1 Ag1 55.22(16) 10_554 10_554
S1 Ag1 Ag1 47.16(14) . 10_554
Ag7 Ag1 Ag1 149.62(14) 7_545 10_554
Ag2 Ag1 Ag1 91.81(8) . 10_554
S1 Ag2 S2 147.0(2) . .
S1 Ag2 S7 115.6(2) . 7_545
S2 Ag2 S7 93.87(15) . 7_545
S1 Ag2 Ag1 61.66(16) . .
S2 Ag2 Ag1 138.88(14) . .
S7 Ag2 Ag1 87.03(12) 7_545 .
S1 Ag2 Ag3 109.27(17) . .
S2 Ag2 Ag3 50.37(13) . .
S7 Ag2 Ag3 95.02(11) 7_545 .
Ag1 Ag2 Ag3 170.47(8) . .
S1 Ag2 Ag4 49.84(15) . .
S2 Ag2 Ag4 110.05(14) . .
S7 Ag2 Ag4 105.80(12) 7_545 .
Ag1 Ag2 Ag4 109.16(7) . .
Ag3 Ag2 Ag4 61.32(5) . .
S2 Ag3 S4 144.36(18) . .
S2 Ag3 S7 117.92(16) . .
S4 Ag3 S7 93.20(17) . .
S2 Ag3 Ag5 61.13(13) . .
S4 Ag3 Ag5 141.45(16) . .
S7 Ag3 Ag5 89.45(11) . .
S2 Ag3 Ag2 51.19(13) . .
S4 Ag3 Ag2 106.51(15) . .
S7 Ag3 Ag2 105.41(12) . .
Ag5 Ag3 Ag2 109.78(7) . .
S2 Ag3 Ag4 109.30(14) . .
S4 Ag3 Ag4 49.17(14) . .
S7 Ag3 Ag4 91.42(12) . .
Ag5 Ag3 Ag4 169.27(8) . .
Ag2 Ag3 Ag4 59.72(5) . .
S1 Ag4 S4 143.0(2) . .
S1 Ag4 S7 92.96(19) . 16
S4 Ag4 S7 120.63(17) . 16
S1 Ag4 Ag9 138.82(15) . .
S4 Ag4 Ag9 63.18(14) . .
S7 Ag4 Ag9 88.53(12) 16 .
S1 Ag4 Ag2 50.46(14) . .
S4 Ag4 Ag2 106.65(14) . .
S7 Ag4 Ag2 95.88(13) 16 .
Ag9 Ag4 Ag2 169.68(9) . .
S1 Ag4 Ag3 107.58(15) . .
S4 Ag4 Ag3 50.08(13) . .
S7 Ag4 Ag3 108.85(12) 16 .
Ag9 Ag4 Ag3 110.77(8) . .
Ag2 Ag4 Ag3 58.96(5) . .
O2 Ag5 S2 104.7(9) . 7_545
O2 Ag5 S6 114.7(8) . .
S2 Ag5 S6 136.35(18) 7_545 .
O2 Ag5 S2 96.5(8) . .
S2 Ag5 S2 88.43(16) 7_545 .
S6 Ag5 S2 104.46(17) . .
O2 Ag5 Ag6 111.4(7) . .
S2 Ag5 Ag6 95.81(13) 7_545 .
S6 Ag5 Ag6 53.38(13) . .
S2 Ag5 Ag6 149.59(13) . .
O2 Ag5 Ag3 138.8(9) . .
S2 Ag5 Ag3 97.90(13) 7_545 .
S6 Ag5 Ag3 64.17(14) . .
S2 Ag5 Ag3 49.69(11) . .
Ag6 Ag5 Ag3 99.93(7) . .
O2 Ag5 Ag5 74.3(7) . 7_545
S2 Ag5 Ag5 55.74(12) 7_545 7_545
S6 Ag5 Ag5 152.24(15) . 7_545
S2 Ag5 Ag5 47.79(11) . 7_545
Ag6 Ag5 Ag5 150.78(9) . 7_545
Ag3 Ag5 Ag5 91.41(6) . 7_545
O2W Ag6 S5 111.1(6) . .
O2W Ag6 S6 105.9(7) . .
S5 Ag6 S6 137.18(19) . .
O2W Ag6 Ag5 88.2(9) . .
S5 Ag6 Ag5 105.31(17) . .
S6 Ag6 Ag5 54.71(14) . .
O2W Ag6 Ag8 133.5(8) . .
S5 Ag6 Ag8 109.30(18) . .
S6 Ag6 Ag8 52.59(14) . .
Ag5 Ag6 Ag8 102.48(7) . .
O2W Ag6 Ag7 136.5(9) . .
S5 Ag6 Ag7 53.45(18) . .
S6 Ag6 Ag7 109.35(15) . .
Ag5 Ag6 Ag7 133.29(9) . .
Ag8 Ag6 Ag7 60.12(7) . .
S3 Ag7 S5 136.98(19) 16 .
S3 Ag7 O3W 102.1(8) 16 .
S5 Ag7 O3W 101.9(8) . .
S3 Ag7 Ag1 105.31(16) 16 7_545
S5 Ag7 Ag1 54.12(15) . 7_545
O3W Ag7 Ag1 152.3(8) . 7_545
S3 Ag7 Ag6 109.28(16) 16 .
S5 Ag7 Ag6 52.65(15) . .
O3W Ag7 Ag6 64.6(9) . .
Ag1 Ag7 Ag6 101.87(9) 7_545 .
S3 Ag7 Ag8 52.79(16) 16 .
S5 Ag7 Ag8 108.29(15) . .
O3W Ag7 Ag8 65.6(9) . .
Ag1 Ag7 Ag8 130.55(8) 7_545 .
Ag6 Ag7 Ag8 59.82(7) . .
S6 Ag8 S3 139.6(2) . 16
S6 Ag8 O1W 109.9(6) . .
S3 Ag8 O1W 106.3(6) 16 .
S6 Ag8 Ag9 106.66(16) . 16
S3 Ag8 Ag9 54.24(15) 16 16
O1W Ag8 Ag9 91.8(7) . 16
S6 Ag8 Ag6 53.56(14) . .
S3 Ag8 Ag6 109.99(16) 16 .
O1W Ag8 Ag6 133.5(7) . .
Ag9 Ag8 Ag6 133.09(9) 16 .
S6 Ag8 Ag7 110.19(15) . .
S3 Ag8 Ag7 53.32(15) 16 .
O1W Ag8 Ag7 130.9(6) . .
Ag9 Ag8 Ag7 102.52(9) 16 .
Ag6 Ag8 Ag7 60.06(7) . .
O9 Ag9 S3 111.5(7) . .
O9 Ag9 S4 106.7(8) . 16
S3 Ag9 S4 138.0(2) . 16
O9 Ag9 S4 91.1(9) . .
S3 Ag9 S4 106.0(2) . .
S4 Ag9 S4 89.9(2) 16 .
O9 Ag9 Ag8 113.6(8) . 16
S3 Ag9 Ag8 53.21(16) . 16
S4 Ag9 Ag8 95.71(16) 16 16
S4 Ag9 Ag8 151.63(14) . 16
O9 Ag9 Ag4 133.5(10) . .
S3 Ag9 Ag4 67.11(14) . .
S4 Ag9 Ag4 98.39(14) 16 .
S4 Ag9 Ag4 49.81(13) . .
Ag8 Ag9 Ag4 101.82(8) 16 .
O9 Ag9 Ag9 73.7(7) . 16
S3 Ag9 Ag9 153.04(19) . 16
S4 Ag9 Ag9 55.97(13) 16 16
S4 Ag9 Ag9 47.04(12) . 16
Ag8 Ag9 Ag9 150.96(12) 16 16
Ag4 Ag9 Ag9 89.85(7) . 16
S7 Ag10 S7 110.71(18) 10_554 .
S7 Ag10 S7 108.3(2) 10_554 16
S7 Ag10 S7 109.5(2) . 16
S7 Ag10 S7 109.5(2) 10_554 7_545
S7 Ag10 S7 108.3(2) . 7_545
S7 Ag10 S7 110.71(18) 16 7_545
C1 S1 Ag4 105.0(10) . .
C1 S1 Ag2 110.1(9) . .
Ag4 S1 Ag2 79.71(17) . .
C1 S1 Ag1 110.2(9) . 10_554
Ag4 S1 Ag1 113.7(2) . 10_554
Ag2 S1 Ag1 131.7(3) . 10_554
C1 S1 Ag1 103.6(9) . .
Ag4 S1 Ag1 142.5(2) . .
Ag2 S1 Ag1 67.97(16) . .
Ag1 S1 Ag1 77.6(2) 10_554 .
C11 S2 Ag3 106.5(14) . .
C11 S2 Ag2 103.1(14) . .
Ag3 S2 Ag2 78.44(17) . .
C11 S2 Ag5 115.4(14) . 7_545
Ag3 S2 Ag5 131.0(2) . 7_545
Ag2 S2 Ag5 113.7(2) . 7_545
C11 S2 Ag5 104.5(14) . .
Ag3 S2 Ag5 69.18(13) . .
Ag2 S2 Ag5 142.1(2) . .
Ag5 S2 Ag5 76.47(15) 7_545 .
C21 S3 Ag8 110.5(10) . 16
C21 S3 Ag7 109.9(13) . 16
Ag8 S3 Ag7 73.9(2) 16 16
C21 S3 Ag9 108.7(13) . .
Ag8 S3 Ag9 72.55(18) 16 .
Ag7 S3 Ag9 135.5(3) 16 .
C31 S4 Ag4 109.4(11) . .
C31 S4 Ag3 105.1(9) . .
Ag4 S4 Ag3 80.74(18) . .
C31 S4 Ag9 115.0(11) . 16
Ag4 S4 Ag9 127.8(2) . 16
Ag3 S4 Ag9 111.4(2) . 16
C31 S4 Ag9 103.6(9) . .
Ag4 S4 Ag9 67.01(15) . .
Ag3 S4 Ag9 142.4(2) . .
Ag9 S4 Ag9 76.99(16) 16 .
C41 S5 Ag6 111.0(18) . .
C41 S5 Ag7 110.0(19) . .
Ag6 S5 Ag7 73.90(19) . .
C41 S5 Ag1 107.2(19) . 7_545
Ag6 S5 Ag1 135.6(3) . 7_545
Ag7 S5 Ag1 72.4(2) . 7_545
C51 S6 Ag8 106.7(10) . .
C51 S6 Ag6 110.8(10) . .
Ag8 S6 Ag6 73.85(17) . .
C51 S6 Ag5 111.7(10) . .
Ag8 S6 Ag5 135.4(2) . .
Ag6 S6 Ag5 71.91(17) . .
Ag10 S7 Ag4 93.60(17) . 16
Ag10 S7 Ag3 96.32(14) . .
Ag4 S7 Ag3 119.42(18) 16 .
Ag10 S7 Ag2 93.84(16) . 7_545
Ag4 S7 Ag2 120.22(16) 16 7_545
Ag3 S7 Ag2 118.47(19) . 7_545
C66 F1 C66 78.5(8) 10_554 .
F6 F6 C62 110(4) 7_545 .
F17 F17 C64 119(4) 16 .
C65 O1 Ag1 130(2) . .
C61 O2 C61 74(4) . 7_545
C61 O2 Ag5 125(2) . .
C61 O2 Ag5 116(2) 7_545 .
C63 O9 C63 71(4) . 16
C63 O9 Ag9 129(2) . .
C63 O9 Ag9 110(2) 16 .
C2 C1 C6 120.0 . .
C2 C1 S1 124.3(15) . .
C6 C1 S1 115.7(14) . .
C1 C2 C3 120.0 . .
C4 C3 C2 120.0 . .
C7 C4 C3 118.7(13) . .
C7 C4 C5 120.9(13) . .
C3 C4 C5 120.0 . .
C6 C5 C4 120.0 . .
C5 C6 C1 120.0 . .
C4 C7 C10 116.6(10) . .
C4 C7 C9 115.4(10) . .
C10 C7 C9 102.8(9) . .
C4 C7 C8 115.0(9) . .
C10 C7 C8 102.9(9) . .
C9 C7 C8 102.3(9) . .
C12 C11 C16 116(3) . .
C12 C11 S2 119(3) . .
C16 C11 S2 125(3) . .
C11 C12 C13 119(4) . .
C14 C13 C12 127(3) . .
C15 C14 C17 127(2) . .
C15 C14 C13 111(2) . .
C17 C14 C13 121(2) . .
C14 C15 C16 128(4) . .
C11 C16 C15 116(3) . .
C14 C17 C19 116.3(10) . .
C14 C17 C18 115.9(10) . .
C19 C17 C18 102.7(8) . .
C14 C17 C20 114.8(9) . .
C19 C17 C20 102.9(9) . .
C18 C17 C20 102.2(9) . .
C25 C26 C21 120.0 . .
C26 C25 C24 120.0 . .
C27 C24 C25 121.1(18) . .
C27 C24 C23 118.8(18) . .
C25 C24 C23 120.0 . .
C24 C23 C22 120.0 . .
C21 C22 C23 120.0 . .
C22 C21 C26 120.0 . .
C22 C21 S3 124(2) . .
C26 C21 S3 115(2) . .
C24 C27 C29 116.5(10) . .
C24 C27 C28 116.4(10) . .
C29 C27 C28 102.1(9) . .
C24 C27 C30 115.4(10) . .
C29 C27 C30 102.1(9) . .
C28 C27 C30 102.2(9) . .
C32 C31 C36 120.0 . .
C32 C31 S4 123.5(19) . .
C36 C31 S4 116.4(19) . .
C33 C32 C31 120.0 . .
C32 C33 C34 120.0 . .
C37 C34 C35 124.9(17) . .
C37 C34 C33 114.7(17) . .
C35 C34 C33 120.0 . .
C34 C35 C36 120.0 . .
C35 C36 C31 120.0 . .
C34 C37 C40 118.9(10) . .
C34 C37 C39 118.1(10) . .
C40 C37 C39 99.3(8) . .
C34 C37 C38 118.3(10) . .
C40 C37 C38 99.2(8) . .
C39 C37 C38 98.9(8) . .
C46 C41 C42 119(3) . .
C46 C41 S5 124(4) . .
C42 C41 S5 116(3) . .
C43 C42 C41 114(4) . .
C42 C43 C44 121(4) . .
C45 C44 C43 119(4) . .
C45 C44 C47 127(4) . .
C43 C44 C47 113(4) . .
C46 C45 C44 123(5) . .
C45 C46 C41 121(5) . .
C44 C47 C49 111(3) . .
C44 C47 C48 120(3) . .
C49 C47 C48 102.6(9) . .
C44 C47 C50 118.2(18) . .
C49 C47 C50 101.5(9) . .
C48 C47 C50 101.7(9) . .
C54 C53 C52 120.0 . .
C57 C54 C55 121.7(15) . .
C57 C54 C53 118.2(15) . .
C55 C54 C53 120.0 . .
C54 C55 C56 120.0 . .
C55 C56 C51 120.0 . .
C52 C51 C56 120.0 . .
C52 C51 S6 124.9(17) . .
C56 C51 S6 115.0(17) . .
C51 C52 C53 120.0 . .
C54 C57 C59 115.6(10) . .
C54 C57 C60 116.0(10) . .
C59 C57 C60 102.8(9) . .
C54 C57 C58 115.4(10) . .
C59 C57 C58 102.7(9) . .
C60 C57 C58 102.4(9) . .
O2 C61 C62 133(3) . .
O2 C61 O2 93(3) . 7_545
C62 C61 O2 114(3) . 7_545
O2 C61 C61 60(3) . 7_545
C62 C61 C61 112.9(17) . 7_545
O2 C61 C61 46(2) 7_545 7_545
C61 C62 F5 111.2(11) . .
C61 C62 F4 110.2(10) . .
F5 C62 F4 108.4(10) . .
C61 C62 F6 110.4(10) . .
F5 C62 F6 107.8(10) . .
F4 C62 F6 108.8(10) . .
O9 C63 C64 120(2) . .
O9 C63 O9 97(3) . 16
C64 C63 O9 125(3) . 16
O9 C63 C63 64(3) . 16
C64 C63 C63 115.8(14) . 16
O9 C63 C63 45(2) 16 16
F16 C64 F18 112.8(9) . .
F16 C64 F17 112.9(9) . .
F18 C64 F17 112.5(9) . .
F16 C64 C63 106.2(8) . .
F18 C64 C63 105.8(8) . .
F17 C64 C63 106.0(8) . .
O1 C65 O1 127(3) 10_554 .
O1 C65 C66 109(2) 10_554 .
O1 C65 C66 112.6(10) . .
O1 C65 C66 112.6(10) 10_554 10_554
O1 C65 C66 109(2) . 10_554
C66 C65 C66 72.3(7) . 10_554
F2 C66 F1 110.5(7) . .
F2 C66 F3 113.6(8) . .
F1 C66 F3 113.2(8) . .
F2 C66 C65 105.5(6) . .
F1 C66 C65 104.6(7) . .
F3 C66 C65 108.7(8) . .
F2 C66 C66 120.4(9) . 10_554
F1 C66 C66 50.7(4) . 10_554
F3 C66 C66 125.9(9) . 10_554
C65 C66 C66 53.9(4) . 10_554

loop_
_geom_bond_atom_site_label_1
_geom_bond_atom_site_label_2
_geom_bond_distance
_geom_bond_site_symmetry_2
Ag1 O1 2.37(2) .
Ag1 S5 2.511(7) 7_545
Ag1 S1 2.518(7) 10_554
Ag1 S1 2.820(7) .
Ag1 Ag7 2.955(3) 7_545
Ag1 Ag2 2.970(3) .
Ag1 Ag1 3.354(4) 10_554
Ag2 S1 2.468(6) .
Ag2 S2 2.485(6) .
Ag2 S7 2.730(5) 7_545
Ag2 Ag3 3.124(2) .
Ag2 Ag4 3.149(3) .
Ag3 S2 2.456(5) .
Ag3 S4 2.486(5) .
Ag3 S7 2.703(4) .
Ag3 Ag5 3.010(2) .
Ag3 Ag4 3.199(2) .
Ag4 S1 2.446(6) .
Ag4 S4 2.452(6) .
Ag4 S7 2.676(5) 16
Ag4 Ag9 2.955(3) .
Ag5 O2 2.42(3) .
Ag5 S2 2.527(5) 7_545
Ag5 S6 2.529(6) .
Ag5 S2 2.820(5) .
Ag5 Ag6 2.946(3) .
Ag5 Ag5 3.317(3) 7_545
Ag6 O2W 2.45(3) .
Ag6 S5 2.463(6) .
Ag6 S6 2.487(6) .
Ag6 Ag8 2.970(3) .
Ag6 Ag7 2.977(3) .
Ag7 S3 2.486(6) 16
Ag7 S5 2.489(8) .
Ag7 O3W 2.519(10) .
Ag7 Ag1 2.955(3) 7_545
Ag7 Ag8 2.979(3) .
Ag8 S6 2.456(6) .
Ag8 S3 2.469(7) 16
Ag8 O1W 2.47(2) .
Ag8 Ag9 2.942(3) 16
Ag9 O9 2.38(3) .
Ag9 S3 2.502(6) .
Ag9 S4 2.530(6) 16
Ag9 S4 2.865(6) .
Ag9 Ag8 2.942(3) 16
Ag9 Ag9 3.368(4) 16
Ag10 S7 2.602(5) 10_554
Ag10 S7 2.602(5) .
Ag10 S7 2.602(5) 16
Ag10 S7 2.602(5) 7_545
S1 C1 1.805(14) .
S1 Ag1 2.518(7) 10_554
S2 C11 1.76(3) .
S2 Ag5 2.527(5) 7_545
S3 C21 1.832(16) .
S3 Ag8 2.469(7) 16
S3 Ag7 2.486(6) 16
S4 C31 1.834(16) .
S4 Ag9 2.530(6) 16
S5 C41 1.77(4) .
S5 Ag1 2.511(7) 7_545
S6 C51 1.856(15) .
S7 Ag4 2.676(5) 16
S7 Ag2 2.730(5) 7_545
F1 C66 1.458(9) 10_554
F1 C66 1.458(9) .
F2 C66 1.456(7) .
F3 C66 1.461(9) .
F4 C62 1.448(10) .
F5 C62 1.446(10) .
F6 F6 1.16(8) 7_545
F6 C62 1.448(10) .
F16 C64 1.395(9) .
F17 F17 1.14(7) 16
F17 C64 1.396(9) .
F18 C64 1.396(9) .
O1 C65 1.253(10) .
O2 C61 1.260(10) .
O2 C61 1.51(6) 7_545
O9 C63 1.253(10) .
O9 C63 1.58(5) 16
C1 C2 1.3900 .
C1 C6 1.3900 .
C2 C3 1.3900 .
C3 C4 1.3900 .
C4 C7 1.307(15) .
C4 C5 1.3900 .
C5 C6 1.3900 .
C7 C10 1.531(10) .
C7 C9 1.542(10) .
C7 C8 1.543(10) .
C11 C12 1.38(5) .
C11 C16 1.40(5) .
C12 C13 1.42(4) .
C13 C14 1.39(4) .
C14 C15 1.25(4) .
C14 C17 1.301(15) .
C15 C16 1.55(4) .
C17 C19 1.534(10) .
C17 C18 1.539(10) .
C17 C20 1.542(10) .
C26 C25 1.3900 .
C26 C21 1.3900 .
C25 C24 1.3900 .
C24 C27 1.292(15) .
C24 C23 1.3900 .
C23 C22 1.3900 .
C22 C21 1.3900 .
C27 C29 1.541(10) .
C27 C28 1.543(10) .
C27 C30 1.545(10) .
C31 C32 1.3900 .
C31 C36 1.3900 .
C32 C33 1.3900 .
C33 C34 1.3900 .
C34 C37 1.247(14) .
C34 C35 1.3900 .
C35 C36 1.3900 .
C37 C40 1.540(10) .
C37 C39 1.545(10) .
C37 C38 1.548(10) .
C41 C46 1.41(6) .
C41 C42 1.55(6) .
C42 C43 1.45(5) .
C43 C44 1.45(6) .
C44 C45 1.39(6) .
C44 C47 1.47(4) .
C45 C46 1.34(4) .
C47 C49 1.539(10) .
C47 C48 1.542(10) .
C47 C50 1.554(10) .
C53 C54 1.3900 .
C53 C52 1.3900 .
C54 C57 1.306(15) .
C54 C55 1.3900 .
C55 C56 1.3900 .
C56 C51 1.3900 .
C51 C52 1.3900 .
C57 C59 1.536(10) .
C57 C60 1.538(10) .
C57 C58 1.542(10) .
C61 C62 1.415(19) .
C61 O2 1.51(6) 7_545
C61 C61 1.69(10) 7_545
C63 C64 1.506(9) .
C63 O9 1.58(5) 16
C63 C63 1.66(10) 16
C65 O1 1.253(10) 10_554
C65 C66 1.565(9) .
C65 C66 1.565(9) 10_554
C66 C66 1.845(19) 10_554

loop_
_platon_squeeze_void_nr
_platon_squeeze_void_average_x
_platon_squeeze_void_average_y
_platon_squeeze_void_average_z
_platon_squeeze_void_volume
_platon_squeeze_void_count_electrons
_platon_squeeze_void_content
1 0.056 -0.052 0.189 13164 2709 ' '
2 0.494 0.045 0.195 13164 2700 ' '
